data_8102734
loop_
_publ_author_name
'Carmen Froschauer'
'Klaus Wurst'
'Gerhard Laus'
'Gerhard Nauer'
'Herwig Schottenberger'

_publ_section_title
;
 Crystal structure of bis(1-ethyl-3-methylimidazol-2-ylidene)silver(I)
 tetracyanoborate, [(C6H10N2)2Ag][B(CN)4]
;
_journal_issue 2
_journal_name_full 'Zeitschrift f\"ur Kristallographie - New Crystal Structures'
_journal_page_first 377
_journal_volume 225
_journal_year 2010
_chemical_formula_sum 'C16 H20 Ag B N8'
_chemical_formula_weight 443.08
_space_group_IT_number 14
_symmetry_cell_setting monoclinic
_symmetry_space_group_name_Hall '-P 2ybc'
_symmetry_space_group_name_H-M 'P 1 21/c 1'
_atom_sites_solution_hydrogens geom
_atom_sites_solution_primary direct
_atom_sites_solution_secondary difmap
_audit_creation_method SHELXL-97
_cell_angle_alpha 90.00
_cell_angle_beta 109.701(2)
_cell_angle_gamma 90.00
_cell_formula_units_Z 4
_cell_length_a 11.2198(4)
_cell_length_b 12.3987(4)
_cell_length_c 15.4397(5)
_cell_measurement_reflns_used 18348
_cell_measurement_temperature 233(2)
_cell_measurement_theta_max 26.0
_cell_measurement_theta_min 1.0
_cell_volume 2022.11(12)
_computing_data_collection COLLECT
_computing_data_reduction 'DENZO and SCALEPACK'
_computing_structure_refinement 'SHELXL-97 (Sheldrick, 1997)'
_computing_structure_solution 'SHELXS-97 (Sheldrick, 1997)'
_diffrn_ambient_temperature 233(2)
_diffrn_measured_fraction_theta_full 0.998
_diffrn_measured_fraction_theta_max 0.998
_diffrn_measurement_device_type 'Nonius KappaCCD'
_diffrn_measurement_method 'phi- and omega-scans'
_diffrn_radiation_monochromator graphite
_diffrn_radiation_source 'fine-focus sealed tube'
_diffrn_radiation_type MoK\a
_diffrn_radiation_wavelength 0.71073
_diffrn_reflns_av_R_equivalents 0.0287
_diffrn_reflns_av_sigmaI/netI 0.0278
_diffrn_reflns_limit_h_max 10
_diffrn_reflns_limit_h_min -13
_diffrn_reflns_limit_k_max 14
_diffrn_reflns_limit_k_min -14
_diffrn_reflns_limit_l_max 18
_diffrn_reflns_limit_l_min -18
_diffrn_reflns_number 11635
_diffrn_reflns_theta_full 25.00
_diffrn_reflns_theta_max 25.00
_diffrn_reflns_theta_min 1.64
_diffrn_standards_number 0
_exptl_absorpt_coefficient_mu 1.013
_exptl_absorpt_correction_type none
_exptl_crystal_colour colorless
_exptl_crystal_density_diffrn 1.455
_exptl_crystal_density_method 'not measured'
_exptl_crystal_description prism
_exptl_crystal_F_000 896
_exptl_crystal_size_max 0.3
_exptl_crystal_size_mid 0.1
_exptl_crystal_size_min 0.03
_refine_diff_density_max 0.783
_refine_diff_density_min -0.588
_refine_diff_density_rms 0.054
_refine_ls_extinction_method none
_refine_ls_goodness_of_fit_ref 1.057
_refine_ls_hydrogen_treatment constr
_refine_ls_matrix_type full
_refine_ls_number_parameters 239
_refine_ls_number_reflns 3562
_refine_ls_number_restraints 0
_refine_ls_restrained_S_all 1.057
_refine_ls_R_factor_all 0.0506
_refine_ls_R_factor_gt 0.0322
_refine_ls_shift/su_max 0.001
_refine_ls_shift/su_mean 0.000
_refine_ls_structure_factor_coef Fsqd
_refine_ls_weighting_details 'calc w=1/[\s^2^(Fo^2^)+(0.0395P)^2^+1.1558P] where P=(Fo^2^+2Fc^2^)/3'
_refine_ls_weighting_scheme calc
_refine_ls_wR_factor_gt 0.0799
_refine_ls_wR_factor_ref 0.0890
_reflns_number_gt 2512
_reflns_number_total 3562
_reflns_threshold_expression >2sigma(I)
_cod_data_source_file 1267-3021.cff
_cod_data_source_block s209
_cod_original_sg_symbol_H-M P21/c
_cod_database_code 8102734

loop_
_symmetry_equiv_pos_as_xyz
'x, y, z'
'-x, y+1/2, -z+1/2'
'-x, -y, -z'
'x, -y-1/2, z-1/2'

loop_
_atom_site_label
_atom_site_type_symbol
_atom_site_fract_x
_atom_site_fract_y
_atom_site_fract_z
_atom_site_U_iso_or_equiv
_atom_site_adp_type
_atom_site_occupancy
_atom_site_symmetry_multiplicity
_atom_site_calc_flag
_atom_site_refinement_flags
_atom_site_disorder_assembly
_atom_site_disorder_group
Ag1 Ag 0.06089(3) 0.25053(2) 0.40862(2) 0.04494(12) Uani 0.977(3) 1 d P . .
C1 C 0.0691(3) 0.4183(3) 0.4098(2) 0.0396(8) Uani 1 1 d . . .
C2 C 0.0193(4) 0.5930(3) 0.3829(3) 0.0545(11) Uani 1 1 d . . .
H2 H -0.0285 0.6559 0.3620 0.065 Uiso 1 1 calc . . .
C3 C 0.1426(4) 0.5877(3) 0.4307(3) 0.0536(10) Uani 1 1 d . . .
H3 H 0.1988 0.6462 0.4492 0.064 Uiso 1 1 calc . . .
C4 C -0.1563(3) 0.4585(3) 0.3200(3) 0.0600(11) Uani 1 1 d . . .
H4A H -0.1646 0.4368 0.2579 0.090 Uiso 1 1 calc R . .
H4B H -0.2109 0.5198 0.3178 0.090 Uiso 1 1 calc R . .
H4C H -0.1805 0.3990 0.3514 0.090 Uiso 1 1 calc R . .
C5 C 0.2992(3) 0.4381(3) 0.4960(3) 0.0493(10) Uani 1 1 d . . .
H5A H 0.2926 0.3721 0.5290 0.059 Uiso 1 1 calc . . .
H5B H 0.3470 0.4912 0.5414 0.059 Uiso 1 1 calc . . .
C6 C 0.3696(4) 0.4138(4) 0.4310(3) 0.0608(11) Uani 1 1 d . . .
H6A H 0.4542 0.3888 0.4656 0.091 Uiso 1 1 calc . . .
H6B H 0.3751 0.4787 0.3974 0.091 Uiso 1 1 calc . . .
H6C H 0.3250 0.3583 0.3879 0.091 Uiso 1 1 calc . . .
C7 C 0.0602(3) 0.0829(3) 0.4035(2) 0.0404(8) Uani 1 1 d . . .
C8 C 0.0035(4) -0.0894(3) 0.3703(3) 0.0552(10) Uani 1 1 d . . .
H8 H -0.0468 -0.1503 0.3466 0.066 Uiso 1 1 calc . . .
C9 C 0.1263(4) -0.0890(3) 0.4195(3) 0.0562(11) Uani 1 1 d . . .
H9 H 0.1796 -0.1495 0.4363 0.067 Uiso 1 1 calc . . .
C10 C -0.1656(3) 0.0511(3) 0.3101(3) 0.0619(12) Uani 1 1 d . . .
H10A H -0.1883 0.1102 0.3427 0.093 Uiso 1 1 calc R . .
H10B H -0.2233 -0.0087 0.3053 0.093 Uiso 1 1 calc R . .
H10C H -0.1713 0.0747 0.2490 0.093 Uiso 1 1 calc R . .
C11 C 0.2883(4) 0.0547(3) 0.4934(3) 0.0552(11) Uani 1 1 d . . .
H11A H 0.3329 -0.0012 0.5372 0.066 Uiso 1 1 calc . . .
H11B H 0.2826 0.1191 0.5286 0.066 Uiso 1 1 calc . . .
C12 C 0.3622(4) 0.0811(4) 0.4318(3) 0.0749(14) Uani 1 1 d . . .
H12A H 0.4468 0.1040 0.4686 0.112 Uiso 1 1 calc . . .
H12B H 0.3202 0.1386 0.3901 0.112 Uiso 1 1 calc . . .
H12C H 0.3677 0.0176 0.3965 0.112 Uiso 1 1 calc . . .
N1 N -0.0246(3) 0.4884(2) 0.3698(2) 0.0422(8) Uani 1 1 d . . .
N2 N 0.1721(3) 0.4800(2) 0.4479(2) 0.0407(7) Uani 1 1 d . . .
N3 N -0.0357(3) 0.0163(2) 0.3607(2) 0.0426(8) Uani 1 1 d . . .
N4 N 0.1603(3) 0.0169(2) 0.4414(2) 0.0438(7) Uani 1 1 d . . .
B1 B 0.5066(4) 0.2010(3) 0.7433(3) 0.0401(9) Uani 1 1 d . . .
N5 N 0.2585(3) 0.2595(2) 0.6925(3) 0.0579(10) Uani 1 1 d . . .
C05 C 0.3631(3) 0.2397(2) 0.7147(2) 0.0393(9) Uani 1 1 d . . .
N6 N 0.6219(5) 0.2662(3) 0.6233(3) 0.0854(14) Uani 1 1 d . . .
C06 C 0.5703(4) 0.2406(3) 0.6721(3) 0.0494(10) Uani 1 1 d . . .
N7 N 0.6537(4) 0.2695(3) 0.9132(3) 0.0599(10) Uani 1 1 d . . .
C07 C 0.5889(3) 0.2447(3) 0.8426(3) 0.0391(8) Uani 1 1 d . . .
N8 N 0.5071(3) -0.0206(2) 0.7507(2) 0.0644(10) Uani 1 1 d . . .
C08 C 0.5077(3) 0.0709(3) 0.7472(2) 0.0454(9) Uani 1 1 d . . .

loop_
_atom_site_aniso_label
_atom_site_aniso_U_11
_atom_site_aniso_U_22
_atom_site_aniso_U_33
_atom_site_aniso_U_23
_atom_site_aniso_U_13
_atom_site_aniso_U_12
Ag1 0.03935(17) 0.02888(15) 0.0622(2) -0.00108(12) 0.01127(15) 0.00100(12)
C1 0.038(2) 0.0340(18) 0.045(2) -0.0007(16) 0.0120(17) -0.0030(16)
C2 0.055(2) 0.032(2) 0.073(3) 0.0028(18) 0.017(2) 0.0062(17)
C3 0.054(2) 0.033(2) 0.071(3) -0.0072(19) 0.018(2) -0.0088(17)
C4 0.037(2) 0.065(3) 0.069(3) -0.001(2) 0.005(2) 0.0022(19)
C5 0.0353(19) 0.058(2) 0.046(2) 0.0014(18) 0.0028(17) -0.0028(17)
C6 0.044(2) 0.072(3) 0.064(3) -0.004(2) 0.016(2) 0.012(2)
C7 0.0356(19) 0.0343(18) 0.050(2) -0.0001(16) 0.0124(17) 0.0005(16)
C8 0.054(2) 0.032(2) 0.078(3) 0.0008(19) 0.020(2) -0.0054(17)
C9 0.051(2) 0.031(2) 0.079(3) 0.010(2) 0.013(2) 0.0061(18)
C10 0.033(2) 0.058(3) 0.087(3) -0.002(2) 0.010(2) 0.0031(18)
C11 0.046(2) 0.055(2) 0.053(2) -0.0004(19) 0.0006(19) 0.0025(19)
C12 0.049(2) 0.095(4) 0.076(3) 0.007(3) 0.014(2) -0.009(2)
N1 0.0341(16) 0.0365(16) 0.0533(19) 0.0005(13) 0.0113(14) 0.0041(12)
N2 0.0340(16) 0.0391(16) 0.0461(18) -0.0021(14) 0.0100(14) -0.0015(13)
N3 0.0322(16) 0.0383(16) 0.056(2) 0.0007(14) 0.0124(15) -0.0013(13)
N4 0.0408(18) 0.0369(16) 0.0489(18) 0.0056(14) 0.0089(15) 0.0021(13)
B1 0.035(2) 0.038(2) 0.044(2) -0.0038(19) 0.0079(19) -0.0026(18)
N5 0.0374(19) 0.0458(19) 0.082(3) 0.0030(17) 0.0090(17) -0.0006(14)
C05 0.038(2) 0.0302(18) 0.045(2) 0.0004(15) 0.0092(15) -0.0008(15)
N6 0.089(3) 0.108(4) 0.072(3) -0.002(2) 0.044(3) -0.018(3)
C06 0.046(2) 0.053(2) 0.049(2) -0.0025(19) 0.016(2) -0.0074(18)
N7 0.056(2) 0.065(2) 0.048(2) -0.0019(17) 0.0039(19) -0.0066(17)
C07 0.0362(19) 0.038(2) 0.043(2) 0.0069(17) 0.0123(18) -0.0019(15)
N8 0.057(2) 0.050(2) 0.083(3) -0.008(2) 0.019(2) 0.0025(19)
C08 0.0364(19) 0.048(2) 0.048(2) -0.0060(19) 0.0095(17) 0.0028(18)

loop_
_atom_type_symbol
_atom_type_description
_atom_type_scat_dispersion_real
_atom_type_scat_dispersion_imag
_atom_type_scat_source
C C 0.0033 0.0016 'International Tables Vol C Tables 4.2.6.8 and 6.1.1.4'
H H 0.0000 0.0000 'International Tables Vol C Tables 4.2.6.8 and 6.1.1.4'
B B 0.0013 0.0007 'International Tables Vol C Tables 4.2.6.8 and 6.1.1.4'
N N 0.0061 0.0033 'International Tables Vol C Tables 4.2.6.8 and 6.1.1.4'
Ag Ag -0.8971 1.1015 'International Tables Vol C Tables 4.2.6.8 and 6.1.1.4'

loop_
_geom_angle_atom_site_label_1
_geom_angle_atom_site_label_2
_geom_angle_atom_site_label_3
_geom_angle
_geom_angle_site_symmetry_1
_geom_angle_site_symmetry_3
_geom_angle_publ_flag
C7 Ag1 C1 176.70(15) . . ?
N1 C1 N2 104.8(3) . . ?
N1 C1 Ag1 128.1(2) . . ?
N2 C1 Ag1 127.0(2) . . ?
C3 C2 N1 106.8(3) . . ?
C2 C3 N2 106.9(3) . . ?
N2 C5 C6 112.0(3) . . ?
N3 C7 N4 104.6(3) . . ?
N3 C7 Ag1 128.8(2) . . ?
N4 C7 Ag1 126.6(2) . . ?
C9 C8 N3 106.9(3) . . ?
C8 C9 N4 106.9(3) . . ?
N4 C11 C12 111.8(3) . . ?
C1 N1 C2 110.9(3) . . ?
C1 N1 C4 124.9(3) . . ?
C2 N1 C4 124.2(3) . . ?
C1 N2 C3 110.6(3) . . ?
C1 N2 C5 124.5(3) . . ?
C3 N2 C5 124.8(3) . . ?
C7 N3 C8 111.0(3) . . ?
C7 N3 C10 124.7(3) . . ?
C8 N3 C10 124.2(3) . . ?
C7 N4 C9 110.5(3) . . ?
C7 N4 C11 124.1(3) . . ?
C9 N4 C11 125.4(3) . . ?
C06 B1 C05 111.4(3) . . ?
C06 B1 C07 108.2(3) . . ?
C05 B1 C07 111.5(3) . . ?
C06 B1 C08 109.8(3) . . ?
C05 B1 C08 107.8(3) . . ?
C07 B1 C08 108.0(3) . . ?
N5 C05 B1 174.9(3) . . ?
N6 C06 B1 176.3(5) . . ?
N7 C07 B1 174.7(4) . . ?
N8 C08 B1 178.9(4) . . ?

loop_
_geom_bond_atom_site_label_1
_geom_bond_atom_site_label_2
_geom_bond_distance
_geom_bond_site_symmetry_2
_geom_bond_publ_flag
Ag1 C7 2.079(3) . ?
Ag1 C1 2.082(3) . ?
C1 N1 1.343(4) . ?
C1 N2 1.345(4) . ?
C2 C3 1.332(5) . ?
C2 N1 1.377(5) . ?
C3 N2 1.380(5) . ?
C4 N1 1.465(4) . ?
C5 N2 1.464(4) . ?
C5 C6 1.502(6) . ?
C7 N3 1.342(4) . ?
C7 N4 1.353(4) . ?
C8 C9 1.330(5) . ?
C8 N3 1.374(5) . ?
C9 N4 1.378(5) . ?
C10 N3 1.467(4) . ?
C11 N4 1.466(5) . ?
C11 C12 1.495(6) . ?
B1 C06 1.578(6) . ?
B1 C05 1.594(5) . ?
B1 C07 1.594(5) . ?
B1 C08 1.614(5) . ?
N5 C05 1.133(5) . ?
N6 C06 1.139(6) . ?
N7 C07 1.131(5) . ?
N8 C08 1.135(5) . ?
